data_4109920
loop_
_publ_author_name
'Juan-Manuel Herrera'
'Simon J. A. Pope'
'Anthony J. H. M. Meijer'
'Timothy L. Easun'
'Harry Adams'
'Wassim Z. Alsindi'
'Xue-Zhong Sun'
'Michael W. George'
'Stephen Faulkner'
'Michael D. Ward'

_publ_contact_author
; 
        Prof. Mike Ward
        Department of Chemistry
        University of Sheffield
        SHEFFIELD
        S3 7HF
;
_publ_contact_author_email m.d.ward@sheffield.ac.uk
_publ_contact_author_fax '0114 2229346'
_publ_section_title
;
 Photophysical and Structural Properties of Cyanoruthenate Complexes of
 Hexaazatriphenylene
;
_journal_name_full 'Journal of the American Chemical Society'
_journal_page_first 11491
_journal_page_last 11504
_journal_paper_doi 10.1021/ja072672w
_journal_volume 129
_journal_year 2007
_chemical_formula_sum 'C24 H48 N18 O21 Ru3 Yb2'
_chemical_formula_weight 1574.09
_chemical_name_systematic
; 
 ? 
;
_space_group_IT_number 11
_symmetry_cell_setting monoclinic
_symmetry_space_group_name_Hall '-P 2yb'
_symmetry_space_group_name_H-M 'P 1 21/m 1'
_atom_sites_solution_hydrogens geom
_atom_sites_solution_primary direct
_atom_sites_solution_secondary difmap
_audit_creation_method SHELXL-97
_cell_angle_alpha 90.00
_cell_angle_beta 101.550(4)
_cell_angle_gamma 90.00
_cell_formula_units_Z 2
_cell_length_a 8.6800(6)
_cell_length_b 25.0903(15)
_cell_length_c 11.0863(7)
_cell_measurement_reflns_used 5966
_cell_measurement_temperature 153(2)
_cell_measurement_theta_max 52.648
_cell_measurement_theta_min 4.961
_cell_volume 2365.5(3)
_computing_cell_refinement 'Bruker XSCANS'
_computing_data_collection 'Bruker XSCANS'
_computing_data_reduction 'Bruker SHELXTL'
_computing_molecular_graphics 'Bruker SHELXTL'
_computing_publication_material 'Bruker SHELXTL'
_computing_structure_refinement 'SHELXL-97 (Sheldrick, 1997)'
_computing_structure_solution 'SHELXS-97 (Sheldrick, 1990)'
_diffrn_ambient_temperature 153(2)
_diffrn_measured_fraction_theta_full 0.988
_diffrn_measured_fraction_theta_max 0.988
_diffrn_measurement_device_type 'Bruker SMART CCD area detector'
_diffrn_measurement_method '\w scans'
_diffrn_radiation_monochromator graphite
_diffrn_radiation_source 'fine-focus sealed tube'
_diffrn_radiation_type MoK\a
_diffrn_radiation_wavelength 0.71073
_diffrn_reflns_av_R_equivalents 0.0696
_diffrn_reflns_av_sigmaI/netI 0.0390
_diffrn_reflns_limit_h_max 10
_diffrn_reflns_limit_h_min -10
_diffrn_reflns_limit_k_max 29
_diffrn_reflns_limit_k_min -29
_diffrn_reflns_limit_l_max 13
_diffrn_reflns_limit_l_min -13
_diffrn_reflns_number 41469
_diffrn_reflns_theta_full 25.00
_diffrn_reflns_theta_max 25.00
_diffrn_reflns_theta_min 1.62
_diffrn_standards_decay_% 0
_diffrn_standards_interval_count 0
_diffrn_standards_interval_time 0
_diffrn_standards_number 0
_exptl_absorpt_coefficient_mu 4.943
_exptl_absorpt_correction_T_max 0.7235
_exptl_absorpt_correction_T_min 0.4234
_exptl_absorpt_correction_type multi-scan
_exptl_crystal_colour 'DARK RED'
_exptl_crystal_density_diffrn 2.210
_exptl_crystal_description BLOCK
_exptl_crystal_F_000 1516
_exptl_crystal_size_max 0.21
_exptl_crystal_size_mid 0.10
_exptl_crystal_size_min 0.07
_refine_diff_density_max 6.031
_refine_diff_density_min -1.736
_refine_diff_density_rms 0.283
_refine_ls_extinction_method none
_refine_ls_goodness_of_fit_ref 1.176
_refine_ls_hydrogen_treatment constr
_refine_ls_matrix_type full
_refine_ls_number_parameters 352
_refine_ls_number_reflns 4222
_refine_ls_number_restraints 18
_refine_ls_restrained_S_all 1.173
_refine_ls_R_factor_all 0.0715
_refine_ls_R_factor_gt 0.0487
_refine_ls_shift/su_max 0.002
_refine_ls_shift/su_mean 0.000
_refine_ls_structure_factor_coef Fsqd
_refine_ls_weighting_details 'calc w=1/[\s^2^(Fo^2^)+(0.0681P)^2^+33.5920P] where P=(Fo^2^+2Fc^2^)/3'
_refine_ls_weighting_scheme calc
_refine_ls_wR_factor_gt 0.1167
_refine_ls_wR_factor_ref 0.1416
_reflns_number_gt 3354
_reflns_number_total 4222
_reflns_threshold_expression >2sigma(I)
_cod_data_source_file ja072672wsi20070501_014951_1.cif
_cod_data_source_block Yb[3]
_cod_depositor_comments
;
The following automatic conversions were performed:

'_exptl_absorpt_correction_type' value 'multi-scans' was replaced
with the value 'multi-scan' as specified in the replacement file
'src/cod-tools/trunk/data/replacement-values/replacement_values.lst'.

Automatic conversion script
Id: cif_fix_values 5376 2017-05-30 11:51:03Z andrius 
;
_cod_database_code 4109920

loop_
_symmetry_equiv_pos_as_xyz
'x, y, z'
'-x, y+1/2, -z'
'-x, -y, -z'
'x, -y-1/2, z'

loop_
_atom_site_label
_atom_site_type_symbol
_atom_site_fract_x
_atom_site_fract_y
_atom_site_fract_z
_atom_site_U_iso_or_equiv
_atom_site_adp_type
_atom_site_occupancy
_atom_site_symmetry_multiplicity
_atom_site_calc_flag
_atom_site_refinement_flags
_atom_site_disorder_assembly
_atom_site_disorder_group
Yb1 Yb 2.19191(5) 0.405150(17) 2.14122(4) 0.01572(17) Uani 1 1 d . . .
Ru2 Ru 1.61214(10) 0.38901(3) 1.83557(7) 0.0130(2) Uani 1 1 d . . .
Ru3 Ru 1.98845(14) 0.2500 1.42710(10) 0.0124(3) Uani 1 2 d S . .
C6 C 1.7361(11) 0.3061(4) 1.6957(9) 0.013(2) Uani 1 1 d . . .
C5 C 1.8105(11) 0.2784(4) 1.6151(9) 0.013(2) Uani 1 1 d . . .
C3 C 1.8811(13) 0.3568(4) 1.5386(10) 0.020(2) Uani 1 1 d . . .
H3 H 1.9308 0.3761 1.4857 0.025 Uiso 1 1 calc R . .
C2 C 1.8058(13) 0.3850(4) 1.6204(10) 0.018(2) Uani 1 1 d . . .
H2 H 1.8058 0.4220 1.6182 0.022 Uiso 1 1 calc R . .
C12 C 1.5137(12) 0.2779(4) 1.9274(9) 0.015(2) Uani 1 1 d . . .
H12 H 1.4619 0.2958 1.9809 0.017 Uiso 1 1 calc R . .
C13 C 1.6568(13) 0.2777(4) 1.7776(9) 0.016(2) Uani 1 1 d . . .
C21 C 1.8077(12) 0.3868(4) 1.9674(9) 0.013(2) Uani 1 1 d . . .
C23 C 1.4867(13) 0.4036(4) 1.9614(10) 0.016(2) Uani 1 1 d . . .
C25 C 1.6578(12) 0.4658(4) 1.8139(9) 0.015(2) Uani 1 1 d . . .
C27 C 1.4105(14) 0.3998(4) 1.7094(10) 0.023(2) Uani 1 1 d . . .
C31 C 2.1799(18) 0.2500 1.5619(12) 0.016(3) Uani 1 2 d S . .
C33 C 2.0738(12) 0.3067(4) 1.3331(9) 0.018(2) Uani 1 1 d . . .
C35 C 1.7984(18) 0.2500 1.2918(13) 0.023(4) Uani 1 2 d S . .
N1 N 1.7346(10) 0.3604(3) 1.7010(8) 0.0148(18) Uani 1 1 d . . .
N4 N 1.8842(10) 0.3045(3) 1.5340(7) 0.0149(18) Uani 1 1 d . . .
N11 N 1.5858(9) 0.3061(3) 1.8528(7) 0.0125(17) Uani 1 1 d . . .
N22 N 1.9205(12) 0.3880(3) 2.0461(9) 0.022(2) Uani 1 1 d . . .
N24 N 1.4076(11) 0.4087(3) 2.0343(9) 0.022(2) Uani 1 1 d . . .
N26 N 1.6864(11) 0.5100(3) 1.8038(9) 0.024(2) Uani 1 1 d . . .
N28 N 1.2943(15) 0.4099(6) 1.6426(12) 0.056(4) Uani 1 1 d . . .
N32 N 2.2871(16) 0.2500 1.6421(13) 0.024(3) Uani 1 2 d S . .
N36 N 1.690(2) 0.2500 1.2085(16) 0.058(6) Uani 1 2 d S . .
N34 N 2.1182(11) 0.3408(4) 1.2801(9) 0.025(2) Uani 1 1 d . . .
O11 O 2.4119(10) 0.3810(4) 2.2793(8) 0.038(2) Uani 1 1 d . . .
H111 H 2.4226 0.3781 2.3569 0.045 Uiso 1 1 d R . .
H112 H 2.5062 0.3838 2.2694 0.045 Uiso 1 1 d R . .
O12 O 2.1888(10) 0.3236(3) 2.0419(8) 0.033(2) Uani 1 1 d . . .
H121 H 2.1749 0.3252 1.9639 0.039 Uiso 1 1 d R . .
H122 H 2.2526 0.2986 2.0686 0.039 Uiso 1 1 d R . .
O13 O 2.0352(9) 0.4550(3) 2.2455(7) 0.030(2) Uani 1 1 d . . .
H131 H 2.0820 0.4626 2.3183 0.037 Uiso 1 1 d R . .
H132 H 1.9543 0.4369 2.2518 0.037 Uiso 1 1 d R . .
O14 O 2.1128(9) 0.4564(3) 1.9601(7) 0.032(2) Uani 1 1 d . . .
H141 H 2.1722 0.4738 1.9220 0.039 Uiso 1 1 d R . .
H142 H 2.0522 0.4797 1.9811 0.039 Uiso 1 1 d R . .
O1W O 0.9296(14) 0.2500 1.0248(10) 0.028(3) Uani 1 2 d S . .
O2W O 1.1456(11) 0.3283(4) 0.7961(9) 0.050(3) Uani 1 1 d . . .
O3W O 1.3095(9) 0.5125(3) 0.8359(8) 0.0281(19) Uani 1 1 d . . .
O4W O 1.3763(14) 0.2500 1.2120(11) 0.027(3) Uani 1 2 d S . .
O5W O 0.480(2) 0.5252(9) 0.5218(17) 0.054(6) Uani 0.50 1 d P . .
O6W O 0.187(2) 0.4805(7) 0.4815(16) 0.027(3) Uani 0.500(17) 1 d PU A 1
O6W' O 0.099(2) 0.4893(7) 0.4712(16) 0.027(3) Uani 0.500(17) 1 d PU A 2
O7W O 0.730(3) 0.3877(12) 0.268(2) 0.037(5) Uani 0.55(3) 1 d PU B 1
O7W' O 0.715(4) 0.3643(15) 0.242(3) 0.038(5) Uani 0.45(3) 1 d PU B 2
O8W O 0.460(2) 0.3281(8) 0.4904(16) 0.031(3) Uani 0.503(17) 1 d PU C 1
O8W' O 0.466(2) 0.2987(8) 0.4469(16) 0.031(3) Uani 0.497(17) 1 d PU C 2

loop_
_atom_site_aniso_label
_atom_site_aniso_U_11
_atom_site_aniso_U_22
_atom_site_aniso_U_33
_atom_site_aniso_U_23
_atom_site_aniso_U_13
_atom_site_aniso_U_12
Yb1 0.0203(3) 0.0079(3) 0.0229(3) 0.00216(17) 0.01390(19) 0.00016(17)
Ru2 0.0176(4) 0.0065(4) 0.0184(4) -0.0017(3) 0.0120(3) -0.0004(3)
Ru3 0.0179(6) 0.0079(6) 0.0145(6) 0.000 0.0106(5) 0.000
C6 0.013(5) 0.011(5) 0.017(5) 0.003(4) 0.009(4) -0.003(4)
C5 0.013(5) 0.013(5) 0.014(5) 0.005(4) 0.006(4) 0.003(4)
C3 0.033(6) 0.007(5) 0.025(6) 0.002(4) 0.014(5) 0.003(5)
C2 0.027(6) 0.001(5) 0.028(6) 0.002(4) 0.012(5) -0.003(4)
C12 0.016(5) 0.010(5) 0.021(5) -0.003(4) 0.012(4) 0.001(4)
C13 0.026(6) 0.003(5) 0.022(5) 0.003(4) 0.014(5) 0.000(4)
C21 0.016(5) 0.015(5) 0.011(5) -0.001(4) 0.007(4) 0.000(4)
C23 0.022(5) 0.007(5) 0.021(6) 0.002(4) 0.009(5) -0.002(4)
C25 0.015(5) 0.017(6) 0.016(5) -0.009(4) 0.010(4) 0.004(4)
C27 0.030(7) 0.015(6) 0.023(6) -0.006(4) 0.005(5) -0.001(5)
C31 0.026(9) 0.018(8) 0.006(7) 0.000 0.005(7) 0.000
C33 0.020(5) 0.016(6) 0.018(5) -0.002(4) 0.005(4) 0.004(4)
C35 0.017(8) 0.044(11) 0.011(8) 0.000 0.011(7) 0.000
N1 0.017(4) 0.006(4) 0.023(5) 0.001(3) 0.006(4) 0.003(3)
N4 0.017(4) 0.014(4) 0.016(4) -0.001(3) 0.007(4) -0.002(4)
N11 0.011(4) 0.014(4) 0.014(4) -0.003(3) 0.006(3) 0.002(3)
N22 0.041(6) 0.007(4) 0.023(5) 0.001(4) 0.018(5) 0.001(4)
N24 0.023(5) 0.014(5) 0.034(5) 0.006(4) 0.016(4) 0.001(4)
N26 0.032(5) 0.006(5) 0.040(6) -0.009(4) 0.026(5) -0.010(4)
N28 0.037(7) 0.081(11) 0.048(8) -0.029(7) 0.007(6) 0.017(7)
N32 0.024(8) 0.024(8) 0.028(8) 0.000 0.013(7) 0.000
N36 0.035(10) 0.112(18) 0.032(10) 0.000 0.019(9) 0.000
N34 0.024(5) 0.020(5) 0.034(5) 0.016(4) 0.012(4) -0.003(4)
O11 0.021(4) 0.055(6) 0.039(5) 0.028(4) 0.011(4) 0.000(4)
O12 0.044(5) 0.006(4) 0.058(6) -0.001(4) 0.033(5) 0.001(4)
O13 0.025(4) 0.038(5) 0.034(5) -0.017(4) 0.019(4) -0.013(4)
O14 0.028(5) 0.036(5) 0.036(5) 0.016(4) 0.016(4) -0.005(4)
O1W 0.036(7) 0.019(6) 0.032(6) 0.000 0.017(5) 0.000
O2W 0.036(5) 0.068(7) 0.050(6) -0.037(5) 0.016(5) -0.006(5)
O3W 0.032(5) 0.018(4) 0.042(5) -0.002(3) 0.025(4) -0.003(3)
O4W 0.036(7) 0.011(5) 0.036(7) 0.000 0.016(5) 0.000
O5W 0.043(12) 0.082(17) 0.034(11) 0.009(11) 0.005(9) -0.035(13)
O6W 0.026(9) 0.029(7) 0.024(6) 0.008(5) 0.001(8) 0.013(8)
O6W' 0.027(9) 0.028(7) 0.023(6) 0.007(5) 0.000(8) 0.015(8)
O7W 0.045(8) 0.047(16) 0.025(10) -0.002(10) 0.019(8) 0.030(13)
O7W' 0.046(8) 0.047(16) 0.025(11) -0.001(10) 0.019(8) 0.029(13)
O8W 0.036(7) 0.032(9) 0.026(8) 0.004(6) 0.008(6) -0.001(7)
O8W' 0.036(7) 0.032(9) 0.026(8) 0.004(6) 0.010(6) 0.001(7)

loop_
_atom_type_symbol
_atom_type_description
_atom_type_scat_dispersion_real
_atom_type_scat_dispersion_imag
_atom_type_scat_source
C C 0.0033 0.0016 'International Tables Vol C Tables 4.2.6.8 and 6.1.1.4'
H H 0.0000 0.0000 'International Tables Vol C Tables 4.2.6.8 and 6.1.1.4'
N N 0.0061 0.0033 'International Tables Vol C Tables 4.2.6.8 and 6.1.1.4'
O O 0.0106 0.0060 'International Tables Vol C Tables 4.2.6.8 and 6.1.1.4'
Ru Ru -1.2594 0.8363 'International Tables Vol C Tables 4.2.6.8 and 6.1.1.4'
Yb Yb -0.3850 5.5486 'International Tables Vol C Tables 4.2.6.8 and 6.1.1.4'

loop_
_geom_angle_atom_site_label_1
_geom_angle_atom_site_label_2
_geom_angle_atom_site_label_3
_geom_angle
_geom_angle_site_symmetry_1
_geom_angle_site_symmetry_3
O11 Yb1 O13 107.8(3) . .
O11 Yb1 O12 90.7(3) . .
O13 Yb1 O12 139.4(3) . .
O11 Yb1 O14 140.9(3) . .
O13 Yb1 O14 91.8(3) . .
O12 Yb1 O14 95.9(3) . .
O11 Yb1 N26 78.4(4) . 3_969
O13 Yb1 N26 70.6(3) . 3_969
O12 Yb1 N26 149.9(3) . 3_969
O14 Yb1 N26 76.8(3) . 3_969
O11 Yb1 N34 71.7(3) . 1_556
O13 Yb1 N34 77.6(3) . 1_556
O12 Yb1 N34 74.5(3) . 1_556
O14 Yb1 N34 147.0(3) . 1_556
N26 Yb1 N34 126.4(3) 3_969 1_556
O11 Yb1 N24 73.2(3) . 1_655
O13 Yb1 N24 144.7(3) . 1_655
O12 Yb1 N24 74.7(3) . 1_655
O14 Yb1 N24 71.6(3) . 1_655
N26 Yb1 N24 75.3(3) 3_969 1_655
N34 Yb1 N24 132.3(3) 1_556 1_655
O11 Yb1 N22 149.1(3) . .
O13 Yb1 N22 72.3(3) . .
O12 Yb1 N22 73.7(3) . .
O14 Yb1 N22 68.6(3) . .
N26 Yb1 N22 127.5(3) 3_969 .
N34 Yb1 N22 78.4(3) 1_556 .
N24 Yb1 N22 125.2(3) 1_655 .
O11 Yb1 H131 91.4 . .
O13 Yb1 H131 16.6 . .
O12 Yb1 H131 145.7 . .
O14 Yb1 H131 103.7 . .
N26 Yb1 H131 63.4 3_969 .
N34 Yb1 H131 73.8 1_556 .
N24 Yb1 H131 138.2 1_655 .
N22 Yb1 H131 87.6 . .
O11 Yb1 H132 112.6 . .
O13 Yb1 H132 17.1 . .
O12 Yb1 H132 122.3 . .
O14 Yb1 H132 96.1 . .
N26 Yb1 H132 87.7 3_969 .
N34 Yb1 H132 65.5 1_556 .
N24 Yb1 H132 160.8 1_655 .
N22 Yb1 H132 59.2 . .
H131 Yb1 H132 28.8 . .
O11 Yb1 H142 146.5 . .
O13 Yb1 H142 73.9 . .
O12 Yb1 H142 109.8 . .
O14 Yb1 H142 17.9 . .
N26 Yb1 H142 70.7 3_969 .
N34 Yb1 H142 138.2 1_556 .
N24 Yb1 H142 86.7 1_655 .
N22 Yb1 H142 64.2 . .
H131 Yb1 H142 86.1 . .
H132 Yb1 H142 79.1 . .
C23 Ru2 C25 93.3(4) . .
C23 Ru2 C21 89.8(4) . .
C25 Ru2 C21 87.4(4) . .
C23 Ru2 C27 86.6(5) . .
C25 Ru2 C27 87.3(4) . .
C21 Ru2 C27 173.4(4) . .
C23 Ru2 N11 91.9(4) . .
C25 Ru2 N11 174.1(3) . .
C21 Ru2 N11 89.9(4) . .
C27 Ru2 N11 95.7(4) . .
C23 Ru2 N1 170.7(4) . .
C25 Ru2 N1 95.9(3) . .
C21 Ru2 N1 91.9(4) . .
C27 Ru2 N1 92.6(4) . .
N11 Ru2 N1 78.9(3) . .
C33 Ru3 C33 91.1(6) 4_565 .
C33 Ru3 C35 86.8(4) 4_565 .
C33 Ru3 C35 86.8(4) . .
C33 Ru3 C31 92.9(4) 4_565 .
C33 Ru3 C31 92.9(4) . .
C35 Ru3 C31 179.6(6) . .
C33 Ru3 N4 174.3(4) 4_565 .
C33 Ru3 N4 94.4(4) . .
C35 Ru3 N4 92.2(4) . .
C31 Ru3 N4 88.1(4) . .
C33 Ru3 N4 94.4(4) 4_565 4_565
C33 Ru3 N4 174.3(4) . 4_565
C35 Ru3 N4 92.2(4) . 4_565
C31 Ru3 N4 88.1(4) . 4_565
N4 Ru3 N4 80.0(5) . 4_565
N1 C6 C5 122.5(9) . .
N1 C6 C13 117.3(9) . .
C5 C6 C13 120.2(9) . .
N4 C5 C6 121.4(9) . .
N4 C5 C5 118.6(6) . 4_565
C6 C5 C5 120.0(6) . 4_565
N4 C3 C2 122.8(10) . .
N4 C3 H3 118.6 . .
C2 C3 H3 118.6 . .
N1 C2 C3 122.3(9) . .
N1 C2 H2 118.8 . .
C3 C2 H2 118.8 . .
N11 C12 C12 122.0(5) . 4_565
N11 C12 H12 119.0 . .
C12 C12 H12 119.0 4_565 .
N11 C13 C13 122.2(5) . 4_565
N11 C13 C6 118.0(9) . .
C13 C13 C6 119.8(6) 4_565 .
N22 C21 Ru2 176.7(9) . .
N24 C23 Ru2 175.2(9) . .
N26 C25 Ru2 178.5(10) . .
N28 C27 Ru2 174.3(11) . .
N32 C31 Ru3 177.9(13) . .
N34 C33 Ru3 177.0(10) . .
N36 C35 Ru3 177.3(13) . .
C2 N1 C6 115.1(8) . .
C2 N1 Ru2 132.7(7) . .
C6 N1 Ru2 112.2(6) . .
C3 N4 C5 115.9(9) . .
C3 N4 Ru3 132.7(7) . .
C5 N4 Ru3 111.4(7) . .
C12 N11 C13 115.8(9) . .
C12 N11 Ru2 130.7(6) . .
C13 N11 Ru2 113.5(6) . .
C21 N22 Yb1 157.3(8) . .
C23 N24 Yb1 163.5(9) . 1_455
C25 N26 Yb1 157.8(9) . 3_969
C33 N34 Yb1 171.2(9) . 1_554
Yb1 O11 H111 127.6 . .
Yb1 O11 H112 126.2 . .
H111 O11 H112 103.0 . .
Yb1 O12 H121 115.3 . .
Yb1 O12 H122 122.7 . .
H121 O12 H122 109.8 . .
Yb1 O13 H131 112.3 . .
Yb1 O13 H132 109.3 . .
H131 O13 H132 106.7 . .
Yb1 O14 H141 126.8 . .
Yb1 O14 H142 103.4 . .
H141 O14 H142 104.6 . .

loop_
_geom_bond_atom_site_label_1
_geom_bond_atom_site_label_2
_geom_bond_distance
_geom_bond_site_symmetry_2
Yb1 O11 2.277(8) .
Yb1 O13 2.319(8) .
Yb1 O12 2.320(8) .
Yb1 O14 2.367(8) .
Yb1 N26 2.401(9) 3_969
Yb1 N34 2.405(9) 1_556
Yb1 N24 2.410(9) 1_655
Yb1 N22 2.419(11) .
Yb1 H131 2.7560 .
Yb1 H132 2.7214 .
Yb1 H142 2.6936 .
Ru2 C23 1.968(11) .
Ru2 C25 1.991(11) .
Ru2 C21 2.007(10) .
Ru2 C27 2.028(12) .
Ru2 N11 2.106(8) .
Ru2 N1 2.123(8) .
Ru3 C33 1.992(11) 4_565
Ru3 C33 1.992(11) .
Ru3 C35 1.995(16) .
Ru3 C31 2.000(15) .
Ru3 N4 2.127(8) .
Ru3 N4 2.127(8) 4_565
C6 N1 1.364(13) .
C6 C5 1.390(14) .
C6 C13 1.433(13) .
C5 N4 1.370(13) .
C5 C5 1.42(2) 4_565
C3 N4 1.315(13) .
C3 C2 1.409(15) .
C3 H3 0.9300 .
C2 N1 1.335(13) .
C2 H2 0.9300 .
C12 N11 1.335(13) .
C12 C12 1.40(2) 4_565
C12 H12 0.9300 .
C13 N11 1.337(13) .
C13 C13 1.390(19) 4_565
C21 N22 1.174(14) .
C23 N24 1.168(14) .
C25 N26 1.146(14) .
C27 N28 1.154(17) .
C31 N32 1.15(2) .
C33 N34 1.148(14) .
C35 N36 1.18(2) .
N24 Yb1 2.410(9) 1_455
N26 Yb1 2.401(9) 3_969
N34 Yb1 2.405(9) 1_554
O11 H111 0.8500 .
O11 H112 0.8500 .
O12 H121 0.8501 .
O12 H122 0.8499 .
O13 H131 0.8500 .
O13 H132 0.8501 .
O14 H141 0.8500 .
O14 H142 0.8501 .
O5W O5W 1.42(5) 3_666

loop_
_geom_torsion_atom_site_label_1
_geom_torsion_atom_site_label_2
_geom_torsion_atom_site_label_3
_geom_torsion_atom_site_label_4
_geom_torsion
_geom_torsion_site_symmetry_1
_geom_torsion_site_symmetry_4
N1 C6 C5 N4 -1.4(16) . .
C13 C6 C5 N4 178.5(9) . .
N1 C6 C5 C5 178.9(7) . 4_565
C13 C6 C5 C5 -1.1(12) . 4_565
N4 C3 C2 N1 1.3(18) . .
N1 C6 C13 N11 0.5(15) . .
C5 C6 C13 N11 -179.5(9) . .
N1 C6 C13 C13 -178.9(6) . 4_565
C5 C6 C13 C13 1.1(12) . 4_565
C23 Ru2 C21 N22 -57(15) . .
C25 Ru2 C21 N22 36(15) . .
C27 Ru2 C21 N22 -1(18) . .
N11 Ru2 C21 N22 -149(15) . .
N1 Ru2 C21 N22 132(15) . .
C25 Ru2 C23 N24 160(11) . .
C21 Ru2 C23 N24 -112(11) . .
C27 Ru2 C23 N24 73(11) . .
N11 Ru2 C23 N24 -22(11) . .
N1 Ru2 C23 N24 -12(13) . .
C23 Ru2 C25 N26 73(35) . .
C21 Ru2 C25 N26 -17(35) . .
C27 Ru2 C25 N26 160(35) . .
N11 Ru2 C25 N26 -79(36) . .
N1 Ru2 C25 N26 -108(35) . .
C23 Ru2 C27 N28 51(12) . .
C25 Ru2 C27 N28 -43(12) . .
C21 Ru2 C27 N28 -6(15) . .
N11 Ru2 C27 N28 142(12) . .
N1 Ru2 C27 N28 -139(12) . .
C33 Ru3 C31 N32 -134.4(4) 4_565 .
C33 Ru3 C31 N32 134.4(4) . .
C35 Ru3 C31 N32 180.0(6) . .
N4 Ru3 C31 N32 40.0(3) . .
N4 Ru3 C31 N32 -40.0(3) 4_565 .
C33 Ru3 C33 N34 157(19) 4_565 .
C35 Ru3 C33 N34 70(19) . .
C31 Ru3 C33 N34 -110(19) . .
N4 Ru3 C33 N34 -22(19) . .
N4 Ru3 C33 N34 -10(22) 4_565 .
C33 Ru3 C35 N36 -45.6(3) 4_565 .
C33 Ru3 C35 N36 45.6(3) . .
C31 Ru3 C35 N36 0.0(7) . .
N4 Ru3 C35 N36 139.9(3) . .
N4 Ru3 C35 N36 -139.9(3) 4_565 .
C3 C2 N1 C6 -1.8(15) . .
C3 C2 N1 Ru2 179.9(8) . .
C5 C6 N1 C2 1.9(15) . .
C13 C6 N1 C2 -178.0(9) . .
C5 C6 N1 Ru2 -179.5(8) . .
C13 C6 N1 Ru2 0.6(11) . .
C23 Ru2 N1 C2 167(2) . .
C25 Ru2 N1 C2 -5.5(10) . .
C21 Ru2 N1 C2 -93.1(10) . .
C27 Ru2 N1 C2 82.0(10) . .
N11 Ru2 N1 C2 177.4(10) . .
C23 Ru2 N1 C6 -12(3) . .
C25 Ru2 N1 C6 176.2(7) . .
C21 Ru2 N1 C6 88.6(7) . .
C27 Ru2 N1 C6 -96.3(7) . .
N11 Ru2 N1 C6 -0.9(7) . .
C2 C3 N4 C5 -0.7(16) . .
C2 C3 N4 Ru3 -178.5(8) . .
C6 C5 N4 C3 0.7(15) . .
C5 C5 N4 C3 -179.6(7) 4_565 .
C6 C5 N4 Ru3 179.0(8) . .
C5 C5 N4 Ru3 -1.3(7) 4_565 .
C33 Ru3 N4 C3 -169(4) 4_565 .
C33 Ru3 N4 C3 -1.7(10) . .
C35 Ru3 N4 C3 -88.7(10) . .
C31 Ru3 N4 C3 91.1(10) . .
N4 Ru3 N4 C3 179.4(9) 4_565 .
C33 Ru3 N4 C5 13(4) 4_565 .
C33 Ru3 N4 C5 -179.6(7) . .
C35 Ru3 N4 C5 93.4(7) . .
C31 Ru3 N4 C5 -86.8(7) . .
N4 Ru3 N4 C5 1.5(8) 4_565 .
C12 C12 N11 C13 0.5(11) 4_565 .
C12 C12 N11 Ru2 -177.8(4) 4_565 .
C13 C13 N11 C12 -0.5(11) 4_565 .
C6 C13 N11 C12 -179.9(9) . .
C13 C13 N11 Ru2 178.1(2) 4_565 .
C6 C13 N11 Ru2 -1.3(12) . .
C23 Ru2 N11 C12 -2.2(9) . .
C25 Ru2 N11 C12 150(3) . .
C21 Ru2 N11 C12 87.6(9) . .
C27 Ru2 N11 C12 -88.9(9) . .
N1 Ru2 N11 C12 179.6(9) . .
C23 Ru2 N11 C13 179.5(8) . .
C25 Ru2 N11 C13 -28(4) . .
C21 Ru2 N11 C13 -90.7(7) . .
C27 Ru2 N11 C13 92.7(8) . .
N1 Ru2 N11 C13 1.2(7) . .
Ru2 C21 N22 Yb1 -88(15) . .
O11 Yb1 N22 C21 -145.5(19) . .
O13 Yb1 N22 C21 119(2) . .
O12 Yb1 N22 C21 -83(2) . .
O14 Yb1 N22 C21 20(2) . .
N26 Yb1 N22 C21 73(2) 3_969 .
N34 Yb1 N22 C21 -160(2) 1_556 .
N24 Yb1 N22 C21 -26(2) 1_655 .
Ru2 C23 N24 Yb1 -36(14) . 1_455
Ru2 C25 N26 Yb1 -1(37) . 3_969
Ru3 C33 N34 Yb1 -106(19) . 1_554
